data_4519289
loop_
_publ_author_name
'Zou, Xiaoliang'
'Li, Yinwu'
'Ke, Zhuofeng'
'Xu, Senmiao'

_publ_section_title
;
 Chiral Bidentate Boryl Ligand-Enabled Iridium-Catalyzed Enantioselective
 Dual C--H Borylation of Ferrocenes: Reaction Development and Mechanistic
 Insights
;
_journal_name_full 'ACS Catalysis'
_journal_page_first 1830
_journal_page_last 1840
_journal_paper_doi 10.1021/acscatal.1c05299
_journal_year 2022
_chemical_formula_moiety 'C32 H40 B2 F3 Fe N O6'
_chemical_formula_sum 'C32 H40 B2 F3 Fe N O6'
_chemical_formula_weight 669.12
_space_group_crystal_system orthorhombic
_space_group_IT_number 19
_space_group_name_Hall 'P 2ac 2ab'
_space_group_name_H-M_alt 'P 21 21 21'
_atom_sites_solution_hydrogens geom
_audit_creation_date 2019-12-20
_audit_creation_method
;
Olex2 1.3
(compiled Nov 21 2019 18:26:39 for OlexSys, GUI svn.r6003)
;
_cell_angle_alpha 90
_cell_angle_beta 90
_cell_angle_gamma 90
_cell_formula_units_Z 4
_cell_length_a 11.6087(2)
_cell_length_b 12.4217(2)
_cell_length_c 22.4749(4)
_cell_measurement_reflns_used 9837
_cell_measurement_temperature 120(2)
_cell_measurement_theta_max 68.23
_cell_measurement_theta_min 3.93
_cell_volume 3240.88(10)
_computing_molecular_graphics 'Olex2 1.3 (Dolomanov et al., 2009)'
_computing_publication_material 'Olex2 1.3 (Dolomanov et al., 2009)'
_computing_structure_refinement 'SHELXL 2018/3 (Sheldrick, 2015)'
_computing_structure_solution 'SHELXT 2014/5 (Sheldrick, 2014)'
_diffrn_ambient_temperature 120.02
_diffrn_measured_fraction_theta_full 0.998
_diffrn_measured_fraction_theta_max 0.998
_diffrn_measurement_device_type 'Bruker APEX-II CCD'
_diffrn_measurement_method '\f and \w scans'
_diffrn_radiation_type CuK\a
_diffrn_radiation_wavelength 1.54178
_diffrn_reflns_av_R_equivalents 0.0555
_diffrn_reflns_av_unetI/netI 0.0393
_diffrn_reflns_Laue_measured_fraction_full 0.998
_diffrn_reflns_Laue_measured_fraction_max 0.998
_diffrn_reflns_limit_h_max 13
_diffrn_reflns_limit_h_min -13
_diffrn_reflns_limit_k_max 14
_diffrn_reflns_limit_k_min -14
_diffrn_reflns_limit_l_max 27
_diffrn_reflns_limit_l_min -27
_diffrn_reflns_number 42151
_diffrn_reflns_point_group_measured_fraction_full 0.974
_diffrn_reflns_point_group_measured_fraction_max 0.974
_diffrn_reflns_theta_full 67.679
_diffrn_reflns_theta_max 68.250
_diffrn_reflns_theta_min 3.934
_diffrn_standards_number 0
_exptl_absorpt_coefficient_mu 4.255
_exptl_absorpt_correction_T_max 0.7531
_exptl_absorpt_correction_T_min 0.4418
_exptl_absorpt_correction_type multi-scan
_exptl_absorpt_process_details
;
SADABS-2016/2 (Bruker,2016/2) was used for absorption correction.
wR2(int) was 0.1459 before and 0.0971 after correction.
The Ratio of minimum to maximum transmission is 0.5866.
The \l/2 correction factor is Not present.
;
_exptl_crystal_colour red
_exptl_crystal_colour_primary red
_exptl_crystal_density_diffrn 1.371
_exptl_crystal_description block
_exptl_crystal_F_000 1400
_exptl_crystal_size_max 0.22
_exptl_crystal_size_mid 0.2
_exptl_crystal_size_min 0.1
_refine_diff_density_max 0.998
_refine_diff_density_min -0.596
_refine_diff_density_rms 0.064
_refine_ls_abs_structure_details
;
 Refined as an inversion twin.
;
_refine_ls_abs_structure_Flack 0.035(7)
_refine_ls_extinction_method none
_refine_ls_goodness_of_fit_ref 1.035
_refine_ls_hydrogen_treatment constr
_refine_ls_matrix_type full
_refine_ls_number_parameters 416
_refine_ls_number_reflns 5759
_refine_ls_number_restraints 0
_refine_ls_restrained_S_all 1.035
_refine_ls_R_factor_all 0.0476
_refine_ls_R_factor_gt 0.0464
_refine_ls_shift/su_max 0.001
_refine_ls_shift/su_mean 0.000
_refine_ls_structure_factor_coef Fsqd
_refine_ls_weighting_details 'w=1/[\s^2^(Fo^2^)+(0.0433P)^2^+4.8193P] where P=(Fo^2^+2Fc^2^)/3'
_refine_ls_weighting_scheme calc
_refine_ls_wR_factor_gt 0.1128
_refine_ls_wR_factor_ref 0.1135
_reflns_Friedel_coverage 0.734
_reflns_Friedel_fraction_full 0.943
_reflns_Friedel_fraction_max 0.943
_reflns_number_gt 5587
_reflns_number_total 5759
_reflns_threshold_expression 'I > 2\s(I)'
_cod_data_source_file cs1c05299_si_002.cif
_cod_data_source_block cu_20191219d_0ma_a
_cod_database_code 4519289
_shelx_shelxl_version_number 2018/3
_shelx_space_group_comment
;
The symmetry employed for this shelxl refinement is uniquely defined
by the following loop, which should always be used as a source of
symmetry information in preference to the above space-group names.
They are only intended as comments.
;
_shelx_estimated_absorpt_t_max 0.676
_shelx_estimated_absorpt_t_min 0.455
_olex2_refinement_description
;
1. Twinned data refinement
 Scales: 0.965(7)
 0.035(7)
2. Fixed Uiso
 At 1.2 times of:
  All C(H) groups, All C(H,H) groups
 At 1.5 times of:
  All C(H,H,H) groups
3.a Ternary CH refined with riding coordinates:
 C9(H9), C10(H10), C11(H11), C12(H12), C13(H13), C16(H16), C17(H17)
3.b Secondary CH2 refined with riding coordinates:
 C20(H20A,H20B)
3.c Aromatic/amide H refined with riding coordinates:
 C3(H3), C4(H4), C6(H6), C7(H7)
3.d Idealised Me refined as rotating group:
 C19(H19A,H19B,H19C), C23(H23A,H23B,H23C), C24(H24A,H24B,H24C), C25(H25A,H25B,
 H25C), C26(H26A,H26B,H26C), C29(H29A,H29B,H29C), C30(H30A,H30B,H30C), C31(H31A,
 H31B,H31C), C32(H32A,H32B,H32C)
;
_olex2_submission_special_instructions 'No special instructions were received'

loop_
_space_group_symop_operation_xyz
'x, y, z'
'-x+1/2, -y, z+1/2'
'-x, y+1/2, -z+1/2'
'x+1/2, -y+1/2, -z'

loop_
_atom_site_label
_atom_site_type_symbol
_atom_site_fract_x
_atom_site_fract_y
_atom_site_fract_z
_atom_site_U_iso_or_equiv
_atom_site_adp_type
_atom_site_occupancy
_atom_site_site_symmetry_order
_atom_site_calc_flag
_atom_site_refinement_flags_posn
_atom_site_refinement_flags_adp
_atom_site_refinement_flags_occupancy
_atom_site_disorder_assembly
_atom_site_disorder_group
Fe1 Fe 0.34791(5) 0.75176(6) 0.60493(3) 0.02124(17) Uani 1 1 d . . . . .
F1 F 0.3608(4) 0.9219(3) 0.92561(16) 0.0640(11) Uani 1 1 d . . . . .
O1 O 0.3199(2) 0.5478(2) 0.72031(12) 0.0188(6) Uani 1 1 d . . . . .
N1 N 0.4576(3) 0.6361(3) 0.76479(15) 0.0170(7) Uani 1 1 d . . . . .
C1 C 0.2685(4) 0.9676(4) 0.8989(2) 0.0316(10) Uani 1 1 d . . . . .
B1 B 0.2985(4) 0.5216(4) 0.7938(2) 0.0208(9) Uani 1 1 d . . . . .
F2 F 0.2819(4) 1.0727(2) 0.90768(14) 0.0584(10) Uani 1 1 d . . . . .
O2 O 0.5585(2) 0.6971(2) 0.76630(12) 0.0172(6) Uani 1 1 d . . . . .
C2 C 0.2594(4) 0.9372(3) 0.8350(2) 0.0235(9) Uani 1 1 d . . . . .
B2 B 0.3369(4) 0.4993(4) 0.5816(2) 0.0221(10) Uani 1 1 d . . . . .
F3 F 0.1787(3) 0.9364(3) 0.93123(14) 0.0580(10) Uani 1 1 d . . . . .
O3 O 0.2852(2) 0.4091(2) 0.79879(14) 0.0231(6) Uani 1 1 d . . . . .
C3 C 0.2218(4) 0.8347(3) 0.8197(2) 0.0226(9) Uani 1 1 d . . . . .
H3 H 0.200743 0.784868 0.849822 0.027 Uiso 1 1 calc R U . . .
O4 O 0.1960(2) 0.5736(2) 0.81240(13) 0.0209(6) Uani 1 1 d . . . . .
C4 C 0.2150(4) 0.8053(3) 0.7605(2) 0.0212(8) Uani 1 1 d . . . . .
H4 H 0.189380 0.735105 0.750290 0.025 Uiso 1 1 calc R U . . .
O5 O 0.2981(4) 0.4177(3) 0.61576(17) 0.0499(11) Uani 1 1 d . . . . .
C5 C 0.2455(3) 0.8778(3) 0.71530(19) 0.0205(8) Uani 1 1 d . . . . .
O6 O 0.3144(5) 0.4823(3) 0.52351(16) 0.0580(13) Uani 1 1 d . . . . .
C6 C 0.2827(4) 0.9804(3) 0.73183(19) 0.0211(9) Uani 1 1 d . . . . .
H6 H 0.303018 1.030851 0.701864 0.025 Uiso 1 1 calc R U . . .
C7 C 0.2906(4) 1.0099(3) 0.7912(2) 0.0228(9) Uani 1 1 d . . . . .
H7 H 0.317250 1.079686 0.801713 0.027 Uiso 1 1 calc R U . . .
C8 C 0.2367(4) 0.8472(4) 0.6527(2) 0.0261(10) Uani 1 1 d . . . . .
C9 C 0.1789(4) 0.7517(5) 0.6301(2) 0.0303(10) Uani 1 1 d . . . . .
H9 H 0.139753 0.695312 0.654569 0.036 Uiso 1 1 calc R U . . .
C10 C 0.1872(4) 0.7533(6) 0.5669(2) 0.0417(12) Uani 1 1 d . . . . .
H10 H 0.155706 0.697495 0.539289 0.050 Uiso 1 1 calc R U . . .
C11 C 0.2487(6) 0.8459(5) 0.5499(2) 0.0508(17) Uani 1 1 d . . . . .
H11 H 0.268391 0.866958 0.508171 0.061 Uiso 1 1 calc R U . . .
C12 C 0.2793(5) 0.9040(4) 0.6023(2) 0.0358(11) Uani 1 1 d . . . . .
H12 H 0.324125 0.972731 0.603460 0.043 Uiso 1 1 calc R U . . .
C13 C 0.5091(3) 0.7441(4) 0.64319(17) 0.0217(8) Uani 1 1 d . . . . .
H13 H 0.541614 0.795398 0.673100 0.026 Uiso 1 1 calc R U . . .
C14 C 0.4423(3) 0.6488(3) 0.65580(18) 0.0176(8) Uani 1 1 d . . . . .
C15 C 0.4105(3) 0.5984(3) 0.59937(18) 0.0210(8) Uani 1 1 d . . . . .
C16 C 0.4614(4) 0.6647(4) 0.55410(19) 0.0275(10) Uani 1 1 d . . . . .
H16 H 0.454045 0.652371 0.510296 0.033 Uiso 1 1 calc R U . . .
C17 C 0.5195(4) 0.7518(4) 0.58050(18) 0.0259(9) Uani 1 1 d . . . . .
H17 H 0.559622 0.810890 0.558530 0.031 Uiso 1 1 calc R U . . .
C18 C 0.4061(3) 0.6110(3) 0.71407(18) 0.0154(7) Uani 1 1 d . . . . .
C19 C 0.5343(4) 0.8022(3) 0.7916(2) 0.0228(9) Uani 1 1 d . . . . .
H19A H 0.604760 0.845607 0.791561 0.034 Uiso 1 1 calc R U . . .
H19B H 0.506742 0.793562 0.832544 0.034 Uiso 1 1 calc R U . . .
H19C H 0.475049 0.838240 0.767794 0.034 Uiso 1 1 calc R U . . .
C20 C 0.4166(4) 0.5794(4) 0.81707(18) 0.0213(8) Uani 1 1 d . . . . .
H20A H 0.400438 0.630007 0.850048 0.026 Uiso 1 1 calc R U . . .
H20B H 0.473435 0.525283 0.830646 0.026 Uiso 1 1 calc R U . . .
C21 C 0.1691(4) 0.3862(3) 0.81885(19) 0.0211(8) Uani 1 1 d . . . . .
C22 C 0.1039(4) 0.4955(3) 0.8076(2) 0.0223(9) Uani 1 1 d . . . . .
C23 C 0.1220(4) 0.2923(4) 0.7836(2) 0.0314(11) Uani 1 1 d . . . . .
H23A H 0.133797 0.305303 0.741033 0.047 Uiso 1 1 calc R U . . .
H23B H 0.039450 0.284422 0.791651 0.047 Uiso 1 1 calc R U . . .
H23C H 0.162242 0.226234 0.795297 0.047 Uiso 1 1 calc R U . . .
C24 C 0.1758(4) 0.3563(4) 0.8846(2) 0.0325(11) Uani 1 1 d . . . . .
H24A H 0.100349 0.330508 0.898104 0.049 Uiso 1 1 calc R U . . .
H24B H 0.198030 0.419686 0.907865 0.049 Uiso 1 1 calc R U . . .
H24C H 0.233214 0.299316 0.890145 0.049 Uiso 1 1 calc R U . . .
C25 C 0.0140(4) 0.5234(4) 0.8541(3) 0.0339(11) Uani 1 1 d . . . . .
H25A H -0.021220 0.592890 0.844345 0.051 Uiso 1 1 calc R U . . .
H25B H 0.050705 0.527881 0.893325 0.051 Uiso 1 1 calc R U . . .
H25C H -0.045540 0.467493 0.854790 0.051 Uiso 1 1 calc R U . . .
C26 C 0.0531(4) 0.5039(4) 0.7454(2) 0.0298(10) Uani 1 1 d . . . . .
H26A H 0.112327 0.485833 0.715993 0.045 Uiso 1 1 calc R U . . .
H26B H 0.025932 0.577535 0.738578 0.045 Uiso 1 1 calc R U . . .
H26C H -0.011587 0.453689 0.741646 0.045 Uiso 1 1 calc R U . . .
C27 C 0.2328(8) 0.3452(5) 0.5770(3) 0.064(2) Uani 1 1 d . . . . .
C28 C 0.2620(11) 0.3776(8) 0.5190(3) 0.112(5) Uani 1 1 d . . . . .
C29 C 0.0984(7) 0.3910(11) 0.5818(5) 0.132(6) Uani 1 1 d . . . . .
H29A H 0.087296 0.449268 0.552955 0.198 Uiso 1 1 calc R U . . .
H29B H 0.084436 0.418285 0.622055 0.198 Uiso 1 1 calc R U . . .
H29C H 0.044404 0.332416 0.573164 0.198 Uiso 1 1 calc R U . . .
C30 C 0.2329(8) 0.2376(6) 0.6010(3) 0.075(2) Uani 1 1 d . . . . .
H30A H 0.189205 0.189862 0.574630 0.113 Uiso 1 1 calc R U . . .
H30B H 0.197175 0.238043 0.640540 0.113 Uiso 1 1 calc R U . . .
H30C H 0.312378 0.211618 0.604261 0.113 Uiso 1 1 calc R U . . .
C31 C 0.1968(8) 0.3643(7) 0.4648(3) 0.073(2) Uani 1 1 d . . . . .
H31A H 0.247332 0.375892 0.430508 0.110 Uiso 1 1 calc R U . . .
H31B H 0.133692 0.416678 0.463926 0.110 Uiso 1 1 calc R U . . .
H31C H 0.165028 0.291222 0.463266 0.110 Uiso 1 1 calc R U . . .
C32 C 0.3825(6) 0.2972(6) 0.5091(4) 0.070(2) Uani 1 1 d . . . . .
H32A H 0.366378 0.242703 0.478717 0.105 Uiso 1 1 calc R U . . .
H32B H 0.401831 0.261650 0.546726 0.105 Uiso 1 1 calc R U . . .
H32C H 0.447500 0.341911 0.496268 0.105 Uiso 1 1 calc R U . . .

loop_
_atom_site_aniso_label
_atom_site_aniso_U_11
_atom_site_aniso_U_22
_atom_site_aniso_U_33
_atom_site_aniso_U_23
_atom_site_aniso_U_13
_atom_site_aniso_U_12
Fe1 0.0232(3) 0.0260(3) 0.0146(3) 0.0004(3) -0.0037(2) 0.0029(3)
F1 0.072(3) 0.079(3) 0.0412(18) -0.0139(18) -0.0217(18) 0.016(2)
O1 0.0138(14) 0.0210(14) 0.0217(14) -0.0007(11) 0.0009(10) -0.0039(11)
N1 0.0123(16) 0.0219(17) 0.0168(16) -0.0008(13) 0.0004(13) -0.0064(13)
C1 0.038(3) 0.025(2) 0.031(2) 0.000(2) 0.005(2) -0.0055(19)
B1 0.015(2) 0.023(2) 0.024(2) 0.0011(19) 0.0016(18) -0.0004(19)
F2 0.109(3) 0.0299(15) 0.0359(17) -0.0111(13) 0.0181(18) -0.0183(19)
O2 0.0105(13) 0.0202(13) 0.0210(14) -0.0022(11) 0.0008(11) -0.0062(11)
C2 0.021(2) 0.020(2) 0.030(2) -0.0008(18) 0.0051(17) 0.0026(17)
B2 0.023(2) 0.024(2) 0.020(2) -0.0066(19) 0.0013(18) 0.001(2)
F3 0.066(2) 0.074(2) 0.0336(16) -0.0082(16) 0.0221(16) -0.028(2)
O3 0.0150(14) 0.0190(14) 0.0351(17) 0.0032(12) 0.0074(12) -0.0002(11)
C3 0.020(2) 0.0182(19) 0.029(2) 0.0041(17) 0.0050(17) 0.0024(16)
O4 0.0163(14) 0.0157(13) 0.0306(16) -0.0018(12) 0.0036(12) -0.0050(11)
C4 0.017(2) 0.0149(18) 0.032(2) -0.0002(17) -0.0017(17) 0.0008(16)
O5 0.083(3) 0.0290(18) 0.037(2) 0.0021(15) -0.029(2) -0.0218(19)
C5 0.0125(18) 0.023(2) 0.026(2) 0.0003(17) -0.0013(16) 0.0065(16)
O6 0.097(4) 0.051(2) 0.0263(18) 0.0026(17) -0.015(2) -0.042(2)
C6 0.015(2) 0.0189(19) 0.029(2) 0.0064(17) 0.0032(16) 0.0033(16)
C7 0.016(2) 0.019(2) 0.033(2) 0.0003(18) 0.0030(17) -0.0013(16)
C8 0.021(2) 0.029(2) 0.029(2) 0.0016(19) -0.0092(18) 0.0092(18)
C9 0.017(2) 0.040(2) 0.034(2) -0.004(2) -0.0103(16) 0.008(2)
C10 0.037(3) 0.051(3) 0.037(3) -0.009(3) -0.022(2) 0.010(3)
C11 0.068(4) 0.057(4) 0.027(3) 0.006(3) -0.015(3) 0.028(3)
C12 0.049(3) 0.032(2) 0.026(2) 0.010(2) -0.004(2) 0.015(2)
C13 0.023(2) 0.023(2) 0.0188(18) 0.0012(18) 0.0022(15) -0.0031(19)
C14 0.0154(19) 0.0181(19) 0.0193(19) -0.0037(16) 0.0001(15) 0.0019(15)
C15 0.0176(19) 0.027(2) 0.0181(19) -0.0048(17) 0.0016(16) 0.0020(16)
C16 0.029(2) 0.035(3) 0.018(2) -0.0036(18) 0.0034(18) -0.001(2)
C17 0.026(2) 0.031(2) 0.0211(19) 0.000(2) 0.0041(16) -0.005(2)
C18 0.0121(17) 0.0127(17) 0.0212(19) -0.0013(15) 0.0011(15) 0.0014(14)
C19 0.021(2) 0.021(2) 0.026(2) -0.0072(17) 0.0044(18) -0.0051(17)
C20 0.017(2) 0.027(2) 0.0198(19) 0.0065(17) 0.0019(16) -0.0041(16)
C21 0.017(2) 0.0176(19) 0.028(2) 0.0009(17) 0.0073(16) -0.0038(16)
C22 0.0145(19) 0.017(2) 0.035(2) -0.0039(17) 0.0054(17) -0.0038(16)
C23 0.028(2) 0.021(2) 0.046(3) -0.005(2) 0.001(2) -0.0039(18)
C24 0.031(3) 0.035(3) 0.032(3) 0.007(2) 0.0054(19) -0.003(2)
C25 0.022(2) 0.028(2) 0.052(3) -0.008(2) 0.015(2) -0.0028(19)
C26 0.022(2) 0.026(2) 0.042(3) 0.002(2) -0.0031(19) -0.0052(18)
C27 0.105(6) 0.041(3) 0.047(3) 0.001(3) -0.042(4) -0.028(4)
C28 0.206(12) 0.091(6) 0.040(4) 0.011(4) -0.034(5) -0.115(8)
C29 0.041(4) 0.214(13) 0.140(9) -0.130(10) 0.022(5) -0.041(6)
C30 0.121(7) 0.052(4) 0.053(4) 0.000(3) -0.025(4) -0.045(4)
C31 0.103(6) 0.081(5) 0.036(3) -0.007(3) -0.018(4) -0.051(5)
C32 0.057(4) 0.048(4) 0.104(6) -0.032(4) -0.003(4) 0.008(3)

loop_
_atom_type_symbol
_atom_type_description
_atom_type_scat_dispersion_real
_atom_type_scat_dispersion_imag
_atom_type_scat_source
C C 0.0181 0.0091 'International Tables Vol C Tables 4.2.6.8 and 6.1.1.4'
H H 0.0000 0.0000 'International Tables Vol C Tables 4.2.6.8 and 6.1.1.4'
B B 0.0090 0.0039 'International Tables Vol C Tables 4.2.6.8 and 6.1.1.4'
F F 0.0727 0.0534 'International Tables Vol C Tables 4.2.6.8 and 6.1.1.4'
Fe Fe -1.1336 3.1974 'International Tables Vol C Tables 4.2.6.8 and 6.1.1.4'
N N 0.0311 0.0180 'International Tables Vol C Tables 4.2.6.8 and 6.1.1.4'
O O 0.0492 0.0322 'International Tables Vol C Tables 4.2.6.8 and 6.1.1.4'

loop_
_geom_angle_atom_site_label_1
_geom_angle_atom_site_label_2
_geom_angle_atom_site_label_3
_geom_angle
_geom_angle_site_symmetry_1
_geom_angle_site_symmetry_3
_geom_angle_publ_flag
C8 Fe1 C11 68.5(2) . . ?
C8 Fe1 C13 112.28(18) . . ?
C8 Fe1 C17 138.1(2) . . ?
C9 Fe1 C8 41.6(2) . . ?
C9 Fe1 C10 40.7(2) . . ?
C9 Fe1 C11 68.2(3) . . ?
C9 Fe1 C12 68.6(2) . . ?
C9 Fe1 C13 139.16(17) . . ?
C9 Fe1 C15 111.0(2) . . ?
C9 Fe1 C16 140.5(2) . . ?
C9 Fe1 C17 179.31(17) . . ?
C10 Fe1 C8 68.9(2) . . ?
C10 Fe1 C11 40.0(3) . . ?
C10 Fe1 C12 68.1(3) . . ?
C10 Fe1 C13 177.9(3) . . ?
C10 Fe1 C17 139.97(19) . . ?
C11 Fe1 C13 141.8(3) . . ?
C11 Fe1 C17 112.4(2) . . ?
C12 Fe1 C8 40.6(2) . . ?
C12 Fe1 C11 40.6(2) . . ?
C12 Fe1 C13 114.0(2) . . ?
C12 Fe1 C17 111.5(2) . . ?
C13 Fe1 C17 40.16(15) . . ?
C14 Fe1 C8 114.03(17) . . ?
C14 Fe1 C9 111.20(19) . . ?
C14 Fe1 C10 136.8(2) . . ?
C14 Fe1 C11 175.7(2) . . ?
C14 Fe1 C12 143.50(19) . . ?
C14 Fe1 C13 41.24(17) . . ?
C14 Fe1 C15 42.01(16) . . ?
C14 Fe1 C16 68.65(17) . . ?
C14 Fe1 C17 68.29(17) . . ?
C15 Fe1 C8 142.49(18) . . ?
C15 Fe1 C10 107.9(2) . . ?
C15 Fe1 C11 133.9(2) . . ?
C15 Fe1 C12 174.48(19) . . ?
C15 Fe1 C13 70.09(18) . . ?
C15 Fe1 C16 41.06(18) . . ?
C15 Fe1 C17 68.94(19) . . ?
C16 Fe1 C8 176.4(2) . . ?
C16 Fe1 C10 110.9(2) . . ?
C16 Fe1 C11 108.9(2) . . ?
C16 Fe1 C12 135.9(2) . . ?
C16 Fe1 C13 67.98(18) . . ?
C16 Fe1 C17 39.92(19) . . ?
C18 O1 B1 109.7(3) . . ?
O2 N1 C20 121.3(3) . . ?
C18 N1 O2 121.9(3) . . ?
C18 N1 C20 115.8(3) . . ?
F1 C1 C2 112.2(4) . . ?
F2 C1 F1 104.7(4) . . ?
F2 C1 C2 113.6(4) . . ?
F3 C1 F1 104.9(4) . . ?
F3 C1 F2 107.3(4) . . ?
F3 C1 C2 113.5(4) . . ?
O3 B1 O1 106.4(3) . . ?
O3 B1 O4 109.6(4) . . ?
O3 B1 C20 120.2(4) . . ?
O4 B1 O1 108.8(3) . . ?
O4 B1 C20 114.2(4) . . ?
C20 B1 O1 96.0(3) . . ?
N1 O2 C19 109.6(3) . . ?
C3 C2 C1 119.6(4) . . ?
C7 C2 C1 120.2(4) . . ?
C7 C2 C3 120.2(4) . . ?
O5 B2 C15 129.3(4) . . ?
O6 B2 O5 111.6(4) . . ?
O6 B2 C15 118.8(4) . . ?
B1 O3 C21 108.7(3) . . ?
C2 C3 H3 120.0 . . ?
C4 C3 C2 119.9(4) . . ?
C4 C3 H3 120.0 . . ?
B1 O4 C22 107.1(3) . . ?
C3 C4 H4 119.6 . . ?
C3 C4 C5 120.9(4) . . ?
C5 C4 H4 119.6 . . ?
B2 O5 C27 107.2(4) . . ?
C4 C5 C8 120.8(4) . . ?
C6 C5 C4 118.1(4) . . ?
C6 C5 C8 121.1(4) . . ?
B2 O6 C28 106.9(4) . . ?
C5 C6 H6 119.4 . . ?
C7 C6 C5 121.2(4) . . ?
C7 C6 H6 119.4 . . ?
C2 C7 C6 119.6(4) . . ?
C2 C7 H7 120.2 . . ?
C6 C7 H7 120.2 . . ?
C5 C8 Fe1 127.5(3) . . ?
C9 C8 Fe1 68.7(3) . . ?
C9 C8 C5 125.5(4) . . ?
C12 C8 Fe1 69.6(3) . . ?
C12 C8 C5 127.7(5) . . ?
C12 C8 C9 106.7(4) . . ?
Fe1 C9 H9 126.1 . . ?
C8 C9 Fe1 69.7(3) . . ?
C8 C9 H9 126.1 . . ?
C10 C9 Fe1 70.0(3) . . ?
C10 C9 C8 107.8(5) . . ?
C10 C9 H9 126.1 . . ?
Fe1 C10 H10 125.8 . . ?
C9 C10 Fe1 69.3(2) . . ?
C9 C10 H10 125.8 . . ?
C11 C10 Fe1 70.1(3) . . ?
C11 C10 C9 108.5(5) . . ?
C11 C10 H10 125.8 . . ?
Fe1 C11 H11 125.8 . . ?
C10 C11 Fe1 69.9(3) . . ?
C10 C11 H11 125.8 . . ?
C10 C11 C12 108.4(5) . . ?
C12 C11 Fe1 69.6(3) . . ?
C12 C11 H11 125.8 . . ?
Fe1 C12 H12 125.7 . . ?
C8 C12 Fe1 69.8(3) . . ?
C8 C12 C11 108.6(5) . . ?
C8 C12 H12 125.7 . . ?
C11 C12 Fe1 69.8(3) . . ?
C11 C12 H12 125.7 . . ?
Fe1 C13 H13 126.4 . . ?
C14 C13 Fe1 68.4(2) . . ?
C14 C13 H13 126.4 . . ?
C17 C13 Fe1 70.1(2) . . ?
C17 C13 H13 126.4 . . ?
C17 C13 C14 107.2(4) . . ?
C13 C14 Fe1 70.4(2) . . ?
C13 C14 C15 108.5(3) . . ?
C13 C14 C18 126.7(4) . . ?
C15 C14 Fe1 69.3(2) . . ?
C18 C14 Fe1 123.6(3) . . ?
C18 C14 C15 124.8(4) . . ?
B2 C15 Fe1 124.0(3) . . ?
C14 C15 Fe1 68.7(2) . . ?
C14 C15 B2 134.7(4) . . ?
C16 C15 Fe1 69.8(3) . . ?
C16 C15 B2 119.9(4) . . ?
C16 C15 C14 105.4(4) . . ?
Fe1 C16 H16 125.1 . . ?
C15 C16 Fe1 69.1(2) . . ?
C15 C16 H16 125.1 . . ?
C17 C16 Fe1 70.6(3) . . ?
C17 C16 C15 109.8(4) . . ?
C17 C16 H16 125.1 . . ?
Fe1 C17 H17 125.4 . . ?
C13 C17 Fe1 69.7(2) . . ?
C13 C17 H17 125.4 . . ?
C16 C17 Fe1 69.5(3) . . ?
C16 C17 C13 109.1(4) . . ?
C16 C17 H17 125.4 . . ?
O1 C18 N1 113.8(3) . . ?
O1 C18 C14 121.6(3) . . ?
N1 C18 C14 124.7(3) . . ?
O2 C19 H19A 109.5 . . ?
O2 C19 H19B 109.5 . . ?
O2 C19 H19C 109.5 . . ?
H19A C19 H19B 109.5 . . ?
H19A C19 H19C 109.5 . . ?
H19B C19 H19C 109.5 . . ?
N1 C20 B1 103.3(3) . . ?
N1 C20 H20A 111.1 . . ?
N1 C20 H20B 111.1 . . ?
B1 C20 H20A 111.1 . . ?
B1 C20 H20B 111.1 . . ?
H20A C20 H20B 109.1 . . ?
O3 C21 C22 103.2(3) . . ?
O3 C21 C23 108.9(3) . . ?
O3 C21 C24 107.6(4) . . ?
C23 C21 C22 114.1(4) . . ?
C23 C21 C24 109.7(4) . . ?
C24 C21 C22 113.0(4) . . ?
O4 C22 C21 102.2(3) . . ?
O4 C22 C25 107.7(3) . . ?
O4 C22 C26 108.0(3) . . ?
C25 C22 C21 114.6(4) . . ?
C25 C22 C26 110.6(4) . . ?
C26 C22 C21 113.1(4) . . ?
C21 C23 H23A 109.5 . . ?
C21 C23 H23B 109.5 . . ?
C21 C23 H23C 109.5 . . ?
H23A C23 H23B 109.5 . . ?
H23A C23 H23C 109.5 . . ?
H23B C23 H23C 109.5 . . ?
C21 C24 H24A 109.5 . . ?
C21 C24 H24B 109.5 . . ?
C21 C24 H24C 109.5 . . ?
H24A C24 H24B 109.5 . . ?
H24A C24 H24C 109.5 . . ?
H24B C24 H24C 109.5 . . ?
C22 C25 H25A 109.5 . . ?
C22 C25 H25B 109.5 . . ?
C22 C25 H25C 109.5 . . ?
H25A C25 H25B 109.5 . . ?
H25A C25 H25C 109.5 . . ?
H25B C25 H25C 109.5 . . ?
C22 C26 H26A 109.5 . . ?
C22 C26 H26B 109.5 . . ?
C22 C26 H26C 109.5 . . ?
H26A C26 H26B 109.5 . . ?
H26A C26 H26C 109.5 . . ?
H26B C26 H26C 109.5 . . ?
O5 C27 C29 103.7(6) . . ?
C28 C27 O5 104.5(5) . . ?
C28 C27 C29 100.9(9) . . ?
C28 C27 C30 127.8(8) . . ?
C30 C27 O5 110.3(5) . . ?
C30 C27 C29 107.1(8) . . ?
O6 C28 C31 112.6(7) . . ?
O6 C28 C32 100.8(8) . . ?
C27 C28 O6 107.2(6) . . ?
C27 C28 C31 128.6(8) . . ?
C27 C28 C32 98.6(8) . . ?
C31 C28 C32 104.4(8) . . ?
C27 C29 H29A 109.5 . . ?
C27 C29 H29B 109.5 . . ?
C27 C29 H29C 109.5 . . ?
H29A C29 H29B 109.5 . . ?
H29A C29 H29C 109.5 . . ?
H29B C29 H29C 109.5 . . ?
C27 C30 H30A 109.5 . . ?
C27 C30 H30B 109.5 . . ?
C27 C30 H30C 109.5 . . ?
H30A C30 H30B 109.5 . . ?
H30A C30 H30C 109.5 . . ?
H30B C30 H30C 109.5 . . ?
C28 C31 H31A 109.5 . . ?
C28 C31 H31B 109.5 . . ?
C28 C31 H31C 109.5 . . ?
H31A C31 H31B 109.5 . . ?
H31A C31 H31C 109.5 . . ?
H31B C31 H31C 109.5 . . ?
C28 C32 H32A 109.5 . . ?
C28 C32 H32B 109.5 . . ?
C28 C32 H32C 109.5 . . ?
H32A C32 H32B 109.5 . . ?
H32A C32 H32C 109.5 . . ?
H32B C32 H32C 109.5 . . ?

loop_
_geom_bond_atom_site_label_1
_geom_bond_atom_site_label_2
_geom_bond_distance
_geom_bond_site_symmetry_2
_geom_bond_publ_flag
Fe1 C8 2.055(5) . ?
Fe1 C9 2.042(4) . ?
Fe1 C10 2.052(5) . ?
Fe1 C11 2.055(5) . ?
Fe1 C12 2.053(5) . ?
Fe1 C13 2.062(4) . ?
Fe1 C14 2.036(4) . ?
Fe1 C15 2.043(4) . ?
Fe1 C16 2.052(5) . ?
Fe1 C17 2.067(4) . ?
F1 C1 1.352(6) . ?
O1 B1 1.702(6) . ?
O1 C18 1.280(5) . ?
N1 O2 1.396(4) . ?
N1 C18 1.325(5) . ?
N1 C20 1.450(5) . ?
C1 F2 1.329(6) . ?
C1 C2 1.489(7) . ?
C1 F3 1.328(6) . ?
B1 O3 1.410(6) . ?
B1 O4 1.417(6) . ?
B1 C20 1.633(6) . ?
O2 C19 1.451(5) . ?
C2 C3 1.390(6) . ?
C2 C7 1.385(6) . ?
B2 O5 1.350(6) . ?
B2 O6 1.347(6) . ?
B2 C15 1.551(6) . ?
O3 C21 1.449(5) . ?
C3 H3 0.9500 . ?
C3 C4 1.380(6) . ?
O4 C22 1.447(5) . ?
C4 H4 0.9500 . ?
C4 C5 1.403(6) . ?
O5 C27 1.464(6) . ?
C5 C6 1.395(6) . ?
C5 C8 1.462(6) . ?
O6 C28 1.440(8) . ?
C6 H6 0.9500 . ?
C6 C7 1.387(6) . ?
C7 H7 0.9500 . ?
C8 C9 1.453(7) . ?
C8 C12 1.424(7) . ?
C9 H9 1.0000 . ?
C9 C10 1.424(7) . ?
C10 H10 1.0000 . ?
C10 C11 1.406(10) . ?
C11 H11 1.0000 . ?
C11 C12 1.426(8) . ?
C12 H12 1.0000 . ?
C13 H13 1.0000 . ?
C13 C14 1.443(6) . ?
C13 C17 1.417(5) . ?
C14 C15 1.462(6) . ?
C14 C18 1.453(6) . ?
C15 C16 1.436(6) . ?
C16 H16 1.0000 . ?
C16 C17 1.406(7) . ?
C17 H17 1.0000 . ?
C19 H19A 0.9800 . ?
C19 H19B 0.9800 . ?
C19 H19C 0.9800 . ?
C20 H20A 0.9900 . ?
C20 H20B 0.9900 . ?
C21 C22 1.574(6) . ?
C21 C23 1.513(6) . ?
C21 C24 1.527(6) . ?
C22 C25 1.517(6) . ?
C22 C26 1.520(6) . ?
C23 H23A 0.9800 . ?
C23 H23B 0.9800 . ?
C23 H23C 0.9800 . ?
C24 H24A 0.9800 . ?
C24 H24B 0.9800 . ?
C24 H24C 0.9800 . ?
C25 H25A 0.9800 . ?
C25 H25B 0.9800 . ?
C25 H25C 0.9800 . ?
C26 H26A 0.9800 . ?
C26 H26B 0.9800 . ?
C26 H26C 0.9800 . ?
C27 C28 1.405(11) . ?
C27 C29 1.664(13) . ?
C27 C30 1.442(9) . ?
C28 C31 1.444(10) . ?
C28 C32 1.733(16) . ?
C29 H29A 0.9800 . ?
C29 H29B 0.9800 . ?
C29 H29C 0.9800 . ?
C30 H30A 0.9800 . ?
C30 H30B 0.9800 . ?
C30 H30C 0.9800 . ?
C31 H31A 0.9800 . ?
C31 H31B 0.9800 . ?
C31 H31C 0.9800 . ?
C32 H32A 0.9800 . ?
C32 H32B 0.9800 . ?
C32 H32C 0.9800 . ?

loop_
_geom_torsion_atom_site_label_1
_geom_torsion_atom_site_label_2
_geom_torsion_atom_site_label_3
_geom_torsion_atom_site_label_4
_geom_torsion
_geom_torsion_site_symmetry_1
_geom_torsion_site_symmetry_2
_geom_torsion_site_symmetry_3
_geom_torsion_site_symmetry_4
_geom_torsion_publ_flag
Fe1 C8 C9 C10 -59.9(3) . . . . ?
Fe1 C8 C12 C11 59.2(4) . . . . ?
Fe1 C9 C10 C11 -59.3(4) . . . . ?
Fe1 C10 C11 C12 -59.1(4) . . . . ?
Fe1 C11 C12 C8 -59.2(3) . . . . ?
Fe1 C13 C14 C15 59.0(3) . . . . ?
Fe1 C13 C14 C18 -117.8(4) . . . . ?
Fe1 C13 C17 C16 -58.4(3) . . . . ?
Fe1 C14 C15 B2 -117.4(5) . . . . ?
Fe1 C14 C15 C16 60.6(3) . . . . ?
Fe1 C14 C18 O1 68.3(5) . . . . ?
Fe1 C14 C18 N1 -112.7(4) . . . . ?
Fe1 C15 C16 C17 59.0(3) . . . . ?
Fe1 C16 C17 C13 58.6(3) . . . . ?
F1 C1 C2 C3 74.7(6) . . . . ?
F1 C1 C2 C7 -103.9(5) . . . . ?
O1 B1 O3 C21 -115.0(3) . . . . ?
O1 B1 O4 C22 94.4(4) . . . . ?
O1 B1 C20 N1 10.7(4) . . . . ?
C1 C2 C3 C4 -178.9(4) . . . . ?
C1 C2 C7 C6 179.4(4) . . . . ?
B1 O1 C18 N1 2.3(4) . . . . ?
B1 O1 C18 C14 -178.6(3) . . . . ?
B1 O3 C21 C22 15.8(4) . . . . ?
B1 O3 C21 C23 137.3(4) . . . . ?
B1 O3 C21 C24 -103.8(4) . . . . ?
B1 O4 C22 C21 29.8(4) . . . . ?
B1 O4 C22 C25 150.9(4) . . . . ?
B1 O4 C22 C26 -89.7(4) . . . . ?
F2 C1 C2 C3 -166.8(4) . . . . ?
F2 C1 C2 C7 14.6(7) . . . . ?
O2 N1 C18 O1 174.8(3) . . . . ?
O2 N1 C18 C14 -4.3(6) . . . . ?
O2 N1 C20 B1 179.7(3) . . . . ?
C2 C3 C4 C5 -0.1(6) . . . . ?
B2 O5 C27 C28 13.8(10) . . . . ?
B2 O5 C27 C29 -91.4(8) . . . . ?
B2 O5 C27 C30 154.2(7) . . . . ?
B2 O6 C28 C27 12.4(12) . . . . ?
B2 O6 C28 C31 159.1(9) . . . . ?
B2 O6 C28 C32 -90.2(6) . . . . ?
B2 C15 C16 Fe1 118.5(4) . . . . ?
B2 C15 C16 C17 177.5(4) . . . . ?
F3 C1 C2 C3 -43.9(6) . . . . ?
F3 C1 C2 C7 137.5(5) . . . . ?
O3 B1 O4 C22 -21.6(5) . . . . ?
O3 B1 C20 N1 123.6(4) . . . . ?
O3 C21 C22 O4 -27.6(4) . . . . ?
O3 C21 C22 C25 -143.8(4) . . . . ?
O3 C21 C22 C26 88.2(4) . . . . ?
C3 C2 C7 C6 0.8(6) . . . . ?
C3 C4 C5 C6 -0.1(6) . . . . ?
C3 C4 C5 C8 -179.1(4) . . . . ?
O4 B1 O3 C21 2.4(5) . . . . ?
O4 B1 C20 N1 -103.0(4) . . . . ?
C4 C5 C6 C7 0.6(6) . . . . ?
C4 C5 C8 Fe1 -77.7(5) . . . . ?
C4 C5 C8 C9 11.5(6) . . . . ?
C4 C5 C8 C12 -170.0(4) . . . . ?
O5 B2 O6 C28 -3.5(9) . . . . ?
O5 B2 C15 Fe1 -107.4(5) . . . . ?
O5 B2 C15 C14 -14.4(8) . . . . ?
O5 B2 C15 C16 167.8(5) . . . . ?
O5 C27 C28 O6 -15.7(12) . . . . ?
O5 C27 C28 C31 -155.2(11) . . . . ?
O5 C27 C28 C32 88.5(6) . . . . ?
C5 C6 C7 C2 -1.0(6) . . . . ?
C5 C8 C9 Fe1 -121.7(4) . . . . ?
C5 C8 C9 C10 178.4(4) . . . . ?
C5 C8 C12 Fe1 122.3(4) . . . . ?
C5 C8 C12 C11 -178.6(5) . . . . ?
O6 B2 O5 C27 -6.5(7) . . . . ?
O6 B2 C15 Fe1 79.4(5) . . . . ?
O6 B2 C15 C14 172.5(5) . . . . ?
O6 B2 C15 C16 -5.3(7) . . . . ?
C6 C5 C8 Fe1 103.3(5) . . . . ?
C6 C5 C8 C9 -167.4(4) . . . . ?
C6 C5 C8 C12 11.1(7) . . . . ?
C7 C2 C3 C4 -0.3(7) . . . . ?
C8 C5 C6 C7 179.6(4) . . . . ?
C8 C9 C10 Fe1 59.7(3) . . . . ?
C8 C9 C10 C11 0.4(6) . . . . ?
C9 C8 C12 Fe1 -59.0(3) . . . . ?
C9 C8 C12 C11 0.2(5) . . . . ?
C9 C10 C11 Fe1 58.8(4) . . . . ?
C9 C10 C11 C12 -0.3(6) . . . . ?
C10 C11 C12 Fe1 59.3(4) . . . . ?
C10 C11 C12 C8 0.1(6) . . . . ?
C12 C8 C9 Fe1 59.6(3) . . . . ?
C12 C8 C9 C10 -0.4(5) . . . . ?
C13 C14 C15 Fe1 -59.6(3) . . . . ?
C13 C14 C15 B2 -177.0(4) . . . . ?
C13 C14 C15 C16 0.9(5) . . . . ?
C13 C14 C18 O1 157.8(4) . . . . ?
C13 C14 C18 N1 -23.2(6) . . . . ?
C14 C13 C17 Fe1 58.5(3) . . . . ?
C14 C13 C17 C16 0.1(5) . . . . ?
C14 C15 C16 Fe1 -59.9(3) . . . . ?
C14 C15 C16 C17 -0.9(5) . . . . ?
C15 B2 O5 C27 -180.0(5) . . . . ?
C15 B2 O6 C28 170.8(7) . . . . ?
C15 C14 C18 O1 -18.5(6) . . . . ?
C15 C14 C18 N1 160.5(4) . . . . ?
C15 C16 C17 Fe1 -58.1(3) . . . . ?
C15 C16 C17 C13 0.5(6) . . . . ?
C17 C13 C14 Fe1 -59.6(3) . . . . ?
C17 C13 C14 C15 -0.7(5) . . . . ?
C17 C13 C14 C18 -177.4(4) . . . . ?
C18 O1 B1 O3 -132.3(3) . . . . ?
C18 O1 B1 O4 109.7(4) . . . . ?
C18 O1 B1 C20 -8.4(4) . . . . ?
C18 N1 O2 C19 110.8(4) . . . . ?
C18 N1 C20 B1 -11.8(5) . . . . ?
C18 C14 C15 Fe1 117.2(4) . . . . ?
C18 C14 C15 B2 -0.2(7) . . . . ?
C18 C14 C15 C16 177.7(4) . . . . ?
C20 N1 O2 C19 -81.5(4) . . . . ?
C20 N1 C18 O1 6.4(5) . . . . ?
C20 N1 C18 C14 -172.6(4) . . . . ?
C20 B1 O3 C21 137.7(4) . . . . ?
C20 B1 O4 C22 -159.7(3) . . . . ?
C23 C21 C22 O4 -145.6(4) . . . . ?
C23 C21 C22 C25 98.2(5) . . . . ?
C23 C21 C22 C26 -29.8(5) . . . . ?
C24 C21 C22 O4 88.2(4) . . . . ?
C24 C21 C22 C25 -27.9(5) . . . . ?
C24 C21 C22 C26 -156.0(4) . . . . ?
C29 C27 C28 O6 91.7(9) . . . . ?
C29 C27 C28 C31 -47.9(14) . . . . ?
C29 C27 C28 C32 -164.1(5) . . . . ?
C30 C27 C28 O6 -146.6(9) . . . . ?
C30 C27 C28 C31 73.9(18) . . . . ?
C30 C27 C28 C32 -42.3(10) . . . . ?

loop_
_twin_individual_id
_twin_individual_mass_fraction_refined
1 0.965(7)
2 0.035(7)
